data_7045631
loop_
_publ_author_name
'Xu, Wei'
'Ren, Ya-Nan'
'Xie, Miao'
'Zhou, Lin-Xia'
'Zheng, Yue-Qing'

_publ_section_title
;
 Six uranyl-organic frameworks with naphthalene-dicarboxylic acid and
 bipyridyl-based spacers: syntheses, structures, and properties.
;
_journal_issue 12
_journal_name_full 'Dalton transactions (Cambridge, England : 2003)'
_journal_page_first 4236
_journal_page_last 4250
_journal_paper_doi 10.1039/c7dt04909a
_journal_volume 47
_journal_year 2018
_chemical_formula_moiety 'C36 H18 O16 U2, C13 H16 N2, C2 H6 O'
_chemical_formula_sum 'C51 H40 N2 O17 U2'
_chemical_formula_weight 1428.91
_space_group_crystal_system monoclinic
_space_group_IT_number 14
_space_group_name_Hall '-P 2ybc'
_space_group_name_H-M_alt 'P 1 21/c 1'
_symmetry_space_group_name_Hall '-P 2ybc'
_symmetry_space_group_name_H-M 'P 1 21/c 1'
_atom_sites_solution_hydrogens geom
_audit_creation_method SHELXL-2016/6
_audit_update_record
;
2017-09-20 deposited with the CCDC.
2018-02-13 downloaded from the CCDC.
;
_cell_angle_alpha 90
_cell_angle_beta 92.711(5)
_cell_angle_gamma 90
_cell_formula_units_Z 4
_cell_length_a 16.7566(9)
_cell_length_b 22.7781(9)
_cell_length_c 13.8044(9)
_cell_measurement_reflns_used 21137
_cell_measurement_temperature 293(2)
_cell_measurement_theta_max 25.39
_cell_measurement_theta_min 3.04
_cell_volume 5263.0(5)
_computing_structure_refinement 'SHELXL-2016/6 (Sheldrick, 2016)'
_diffrn_ambient_temperature 293(2)
_diffrn_measured_fraction_theta_full 0.996
_diffrn_measured_fraction_theta_max 0.996
_diffrn_measurement_device_type 'rigaku r-axis rapid'
_diffrn_measurement_method '\w scan'
_diffrn_radiation_type MoK\a
_diffrn_radiation_wavelength 0.71073
_diffrn_reflns_av_R_equivalents 0.0714
_diffrn_reflns_av_unetI/netI 0.0938
_diffrn_reflns_Laue_measured_fraction_full 0.996
_diffrn_reflns_Laue_measured_fraction_max 0.996
_diffrn_reflns_limit_h_max 15
_diffrn_reflns_limit_h_min -20
_diffrn_reflns_limit_k_max 27
_diffrn_reflns_limit_k_min -27
_diffrn_reflns_limit_l_max 16
_diffrn_reflns_limit_l_min -16
_diffrn_reflns_number 21137
_diffrn_reflns_point_group_measured_fraction_full 0.996
_diffrn_reflns_point_group_measured_fraction_max 0.996
_diffrn_reflns_theta_full 25.242
_diffrn_reflns_theta_max 25.349
_diffrn_reflns_theta_min 3.041
_exptl_absorpt_coefficient_mu 6.217
_exptl_absorpt_correction_T_max 0.175
_exptl_absorpt_correction_T_min 0.105
_exptl_absorpt_correction_type empirical
_exptl_absorpt_process_details ABSCOR(Higashi,1995)
_exptl_crystal_colour yellow
_exptl_crystal_density_diffrn 1.803
_exptl_crystal_description block
_exptl_crystal_F_000 2720
_exptl_crystal_size_max 0.460
_exptl_crystal_size_mid 0.320
_exptl_crystal_size_min 0.280
_refine_diff_density_max 4.890
_refine_diff_density_min -1.958
_refine_diff_density_rms 0.245
_refine_ls_extinction_method none
_refine_ls_goodness_of_fit_ref 1.076
_refine_ls_hydrogen_treatment constr
_refine_ls_matrix_type full
_refine_ls_number_parameters 649
_refine_ls_number_reflns 9592
_refine_ls_number_restraints 51
_refine_ls_restrained_S_all 1.084
_refine_ls_R_factor_all 0.0851
_refine_ls_R_factor_gt 0.0668
_refine_ls_shift/su_max 0.008
_refine_ls_shift/su_mean 0.000
_refine_ls_structure_factor_coef Fsqd
_refine_ls_weighting_details 'w=1/[\s^2^(Fo^2^)+(0.0652P)^2^+34.9391P] where P=(Fo^2^+2Fc^2^)/3'
_refine_ls_weighting_scheme calc
_refine_ls_wR_factor_gt 0.1544
_refine_ls_wR_factor_ref 0.1652
_reflns_Friedel_coverage 0.000
_reflns_number_gt 7394
_reflns_number_total 9631
_reflns_threshold_expression 'I > 2\s(I)'
_cod_data_source_file c7dt04909a2.cif
_cod_data_source_block SHX97
_cod_depositor_comments 'Adding full bibliography for 7045626--7045631.cif.'
_cod_database_code 7045631
_shelx_shelxl_version_number 2016/6
_shelx_space_group_comment
;
The symmetry employed for this shelxl refinement is uniquely defined
by the following loop, which should always be used as a source of
symmetry information in preference to the above space-group names.
They are only intended as comments.
;
_platon_squeeze_void_probe_radius 1.20

loop_
_space_group_symop_operation_xyz
'x, y, z'
'-x, y+1/2, -z+1/2'
'-x, -y, -z'
'x, -y-1/2, z-1/2'

loop_
_atom_site_label
_atom_site_type_symbol
_atom_site_fract_x
_atom_site_fract_y
_atom_site_fract_z
_atom_site_U_iso_or_equiv
_atom_site_adp_type
_atom_site_occupancy
_atom_site_site_symmetry_order
_atom_site_calc_flag
_atom_site_refinement_flags_posn
_atom_site_refinement_flags_adp
U1 U 1.00228(2) 0.60785(2) 0.44970(3) 0.02398(15) Uani 1 1 d . U
U2 U 0.60880(2) 1.00715(2) 0.27317(3) 0.02155(14) Uani 1 1 d . U
O1 O 0.9574(4) 0.7094(3) 0.4364(6) 0.033(2) Uani 1 1 d . .
O2 O 0.8873(5) 0.6473(3) 0.3515(7) 0.041(2) Uani 1 1 d . .
O3 O 0.7226(5) 0.9483(3) 0.3316(6) 0.0351(19) Uani 1 1 d . U
O4 O 0.6200(4) 0.9003(3) 0.2726(6) 0.0281(19) Uani 1 1 d . .
C1 C 0.8362(7) 0.7475(5) 0.3611(8) 0.029(3) Uani 1 1 d . .
C2 C 0.8651(6) 0.8027(5) 0.3734(9) 0.031(3) Uani 1 1 d . .
H2A H 0.918718 0.808389 0.391493 0.037 Uiso 1 1 calc R U
C3 C 0.8153(7) 0.8507(5) 0.3590(9) 0.030(3) Uani 1 1 d . U
H3A H 0.835536 0.888341 0.369045 0.036 Uiso 1 1 calc R U
C4 C 0.7365(6) 0.8436(4) 0.3302(8) 0.022(2) Uani 1 1 d . .
C5 C 0.6204(6) 0.7743(4) 0.2930(7) 0.018(2) Uani 1 1 d . U
H5A H 0.585112 0.805484 0.283636 0.021 Uiso 1 1 calc R U
C6 C 0.5929(6) 0.7190(5) 0.2820(8) 0.028(3) Uani 1 1 d . .
H6A H 0.539181 0.712775 0.265146 0.033 Uiso 1 1 calc R U
C7 C 0.6433(7) 0.6714(5) 0.2954(8) 0.030(3) Uani 1 1 d . .
H7A H 0.623623 0.633419 0.288380 0.037 Uiso 1 1 calc R U
C8 C 0.7220(7) 0.6808(5) 0.3190(8) 0.025(2) Uani 1 1 d . .
H8A H 0.754963 0.648133 0.327522 0.031 Uiso 1 1 calc R U
C10 C 0.7567(6) 0.7364(5) 0.3313(8) 0.024(2) Uani 1 1 d . .
C11 C 0.8969(7) 0.6985(5) 0.3831(8) 0.029(3) Uani 1 1 d . .
C12 C 0.6907(7) 0.8986(5) 0.3097(8) 0.027(3) Uani 1 1 d . .
O5 O 0.9405(4) 0.5255(3) 0.3830(5) 0.0251(17) Uani 1 1 d . .
O6 O 0.9017(4) 0.4579(3) 0.4874(6) 0.0300(19) Uani 1 1 d . .
O7 O 0.5158(4) 0.4610(3) 0.2939(6) 0.0296(18) Uani 1 1 d . .
O8 O 0.5166(4) 0.5571(3) 0.2826(7) 0.041(2) Uani 1 1 d . .
C13 C 0.8016(6) 0.5007(4) 0.3829(7) 0.020(2) Uani 1 1 d . U
C14 C 0.7477(8) 0.4952(5) 0.4480(9) 0.034(3) Uani 1 1 d . .
H14A H 0.763684 0.488466 0.512485 0.041 Uiso 1 1 calc R U
C15 C 0.6653(7) 0.4995(5) 0.4211(10) 0.033(3) Uani 1 1 d . .
H15A H 0.627952 0.496337 0.468575 0.040 Uiso 1 1 calc R U
C16 C 0.6402(6) 0.5081(4) 0.3292(9) 0.027(3) Uani 1 1 d . .
C17 C 0.6720(9) 0.5232(7) 0.1566(10) 0.051(4) Uani 1 1 d . .
H17B H 0.617837 0.525899 0.139228 0.061 Uiso 1 1 calc R U
C18 C 0.7262(11) 0.5277(10) 0.0868(12) 0.085(6) Uani 1 1 d . .
H18A H 0.709172 0.533053 0.022278 0.102 Uiso 1 1 calc R U
C19 C 0.8077(10) 0.5241(11) 0.1127(12) 0.095(8) Uani 1 1 d . .
H19A H 0.844356 0.528304 0.064583 0.115 Uiso 1 1 calc R U
C20 C 0.8361(8) 0.5146(8) 0.2078(10) 0.061(5) Uani 1 1 d . .
H20A H 0.890570 0.511345 0.222756 0.073 Uiso 1 1 calc R U
C21 C 0.6965(7) 0.5143(5) 0.2560(9) 0.029(3) Uani 1 1 d . .
C22 C 0.7790(7) 0.5100(5) 0.2829(8) 0.027(3) Uani 1 1 d . .
C23 C 0.8868(6) 0.4937(4) 0.4178(8) 0.021(2) Uani 1 1 d . U
C24 C 0.5544(6) 0.5090(5) 0.3008(8) 0.026(3) Uani 1 1 d . .
O9 O 1.0903(4) 0.6672(3) 0.5396(6) 0.0298(19) Uani 1 1 d . .
O10 O 1.0503(8) 0.6762(6) 0.6895(10) 0.090(4) Uani 1 1 d . U
O11 O 1.3825(4) 0.8854(3) 0.7130(6) 0.0276(18) Uani 1 1 d . .
O12 O 1.0616(5) 0.6162(4) 0.3471(7) 0.042(2) Uani 1 1 d . .
C25 C 1.1529(7) 0.7388(5) 0.6400(8) 0.031(3) Uani 1 1 d . .
C26 C 1.1285(7) 0.7948(6) 0.6261(10) 0.040(3) Uani 1 1 d . .
H26A H 1.075768 0.802683 0.606292 0.049 Uiso 1 1 calc R U
C27 C 1.1822(7) 0.8404(6) 0.6415(9) 0.034(3) Uani 1 1 d . .
H27A H 1.164965 0.878771 0.630422 0.041 Uiso 1 1 calc R U
C28 C 1.2597(6) 0.8309(5) 0.6725(8) 0.027(3) Uani 1 1 d . .
C29 C 1.3655(7) 0.7589(5) 0.7176(8) 0.028(3) Uani 1 1 d . .
H29A H 1.401578 0.789434 0.729223 0.033 Uiso 1 1 calc R U
C30 C 1.3906(7) 0.7016(6) 0.7306(9) 0.038(3) Uani 1 1 d . .
H30A H 1.443384 0.693845 0.750344 0.045 Uiso 1 1 calc R U
C31 C 1.3364(8) 0.6548(5) 0.7139(9) 0.038(3) Uani 1 1 d . .
H31A H 1.353190 0.616138 0.721857 0.046 Uiso 1 1 calc R U
C32 C 1.2592(8) 0.6671(5) 0.6862(8) 0.032(3) Uani 1 1 d . .
H32A H 1.222923 0.636464 0.677110 0.039 Uiso 1 1 calc R U
C33 C 1.2870(6) 0.7718(5) 0.6872(7) 0.022(2) Uani 1 1 d . .
C34 C 1.2328(6) 0.7265(5) 0.6707(8) 0.024(2) Uani 1 1 d . .
C35 C 1.0931(8) 0.6895(6) 0.6228(9) 0.039(3) Uani 1 1 d . .
C36 C 1.3080(7) 0.8850(5) 0.6842(8) 0.028(3) Uani 1 1 d . .
O13 O 0.9438(5) 0.5999(3) 0.5460(6) 0.0384(19) Uani 1 1 d . U
O14 O 1.2763(5) 0.9340(4) 0.6714(7) 0.044(2) Uani 1 1 d . .
O15 O 0.5722(5) 1.0059(4) 0.3875(7) 0.042(2) Uani 1 1 d . U
O16 O 0.6464(5) 1.0097(4) 0.1574(7) 0.044(2) Uani 1 1 d . U
N1 N 0.8098(7) 0.7591(6) 0.6016(9) 0.055(3) Uani 1 1 d . .
H1A H 0.851848 0.780146 0.613045 0.066 Uiso 1 1 calc R U
C9 C 0.7030(6) 0.7862(5) 0.3188(8) 0.023(2) Uani 1 1 d . .
C37 C 0.8160(11) 0.6990(8) 0.6014(10) 0.063(5) Uani 1 1 d . .
H37A H 0.865134 0.681115 0.614827 0.075 Uiso 1 1 calc R U
C38 C 0.7496(9) 0.6658(7) 0.5815(10) 0.049(4) Uani 1 1 d . .
H38A H 0.753975 0.625092 0.580633 0.058 Uiso 1 1 calc R U
C39 C 0.6752(8) 0.6918(6) 0.5624(9) 0.041(3) Uani 1 1 d . .
C40 C 0.6717(8) 0.7527(6) 0.5659(9) 0.042(3) Uani 1 1 d . .
H40A H 0.622928 0.771717 0.555812 0.050 Uiso 1 1 calc R U
C41 C 0.7400(8) 0.7850(7) 0.5843(10) 0.047(4) Uani 1 1 d . .
H41A H 0.737061 0.825762 0.584511 0.057 Uiso 1 1 calc R U
C42 C 0.6023(8) 0.6548(6) 0.5430(10) 0.045(4) Uani 1 1 d . .
H42A H 0.594916 0.630009 0.598998 0.054 Uiso 1 1 calc R U
H42B H 0.611461 0.629292 0.488376 0.054 Uiso 1 1 calc R U
C43 C 0.5261(7) 0.6890(6) 0.5214(9) 0.035(3) Uani 1 1 d . .
H43A H 0.534049 0.716050 0.468524 0.043 Uiso 1 1 calc R U
H43B H 0.513512 0.711790 0.578015 0.043 Uiso 1 1 calc R U
C44 C 0.4550(8) 0.6478(6) 0.4936(10) 0.043(3) Uani 1 1 d . .
H44A H 0.469527 0.623842 0.439149 0.052 Uiso 1 1 calc R U
H44B H 0.446973 0.621637 0.547706 0.052 Uiso 1 1 calc R U
C45 C 0.3788(8) 0.6769(6) 0.4678(8) 0.034(3) Uani 1 1 d . .
C46 C 0.3119(9) 0.6457(6) 0.4334(9) 0.042(3) Uani 1 1 d . .
H46A H 0.317144 0.605250 0.426603 0.051 Uiso 1 1 calc R U
C47 C 0.2414(8) 0.6692(6) 0.4096(9) 0.037(3) Uani 1 1 d . .
H47A H 0.198574 0.645767 0.388433 0.045 Uiso 1 1 calc R U
C48 C 0.2934(7) 0.7610(5) 0.4473(9) 0.033(3) Uani 1 1 d . .
H48A H 0.286553 0.801486 0.450893 0.040 Uiso 1 1 calc R U
C49 C 0.3660(7) 0.7361(5) 0.4738(9) 0.034(3) Uani 1 1 d . .
H49A H 0.407613 0.760161 0.496443 0.041 Uiso 1 1 calc R U
N2 N 0.2334(7) 0.7268(5) 0.4166(7) 0.042(3) Uani 1 1 d . .
H2B H 0.187906 0.742538 0.400897 0.051 Uiso 1 1 calc R U
C50 C 0.4459(10) 0.8912(6) 0.4374(10) 0.054(4) Uani 1 1 d . .
H50A H 0.459556 0.917290 0.386037 0.081 Uiso 1 1 calc R U
H50B H 0.424862 0.855355 0.410175 0.081 Uiso 1 1 calc R U
H50C H 0.406491 0.909463 0.475672 0.081 Uiso 1 1 calc R U
C51 C 0.5178(9) 0.8784(7) 0.4990(12) 0.058(4) Uani 1 1 d . .
H51A H 0.557615 0.861227 0.458890 0.070 Uiso 1 1 calc R U
H51B H 0.539285 0.915214 0.524240 0.070 Uiso 1 1 calc R U
O17 O 0.5062(6) 0.8403(4) 0.5781(7) 0.056(3) Uani 1 1 d . .
H17A H 0.472318 0.854157 0.612447 0.084 Uiso 1 1 calc R U

loop_
_atom_site_aniso_label
_atom_site_aniso_U_11
_atom_site_aniso_U_22
_atom_site_aniso_U_33
_atom_site_aniso_U_23
_atom_site_aniso_U_13
_atom_site_aniso_U_12
U1 0.0210(2) 0.0170(2) 0.0328(3) 0.00004(16) -0.01106(18) -0.00010(16)
U2 0.0193(2) 0.0162(2) 0.0284(3) -0.00181(16) -0.00683(17) 0.00031(16)
O1 0.026(4) 0.022(4) 0.050(5) 0.003(4) -0.018(4) 0.000(3)
O2 0.048(5) 0.016(4) 0.056(6) -0.001(4) -0.021(4) 0.010(4)
O3 0.033(4) 0.023(3) 0.048(4) -0.001(3) -0.014(3) 0.011(3)
O4 0.018(4) 0.016(4) 0.049(5) 0.000(3) -0.013(4) 0.006(3)
C1 0.035(7) 0.025(6) 0.026(6) 0.005(5) -0.016(5) -0.003(5)
C2 0.018(6) 0.023(6) 0.051(8) -0.003(5) -0.009(5) 0.003(5)
C3 0.031(4) 0.018(4) 0.041(5) 0.005(4) -0.003(4) 0.000(4)
C4 0.022(6) 0.010(5) 0.033(7) 0.001(4) -0.008(5) 0.007(4)
C5 0.017(4) 0.021(4) 0.016(4) 0.004(3) 0.007(3) 0.001(3)
C6 0.016(5) 0.032(6) 0.034(7) 0.000(5) -0.010(5) 0.004(5)
C7 0.042(7) 0.022(6) 0.027(7) 0.001(5) -0.005(5) 0.000(5)
C8 0.028(6) 0.018(5) 0.030(6) -0.002(5) 0.001(5) 0.004(5)
C10 0.027(6) 0.024(6) 0.020(6) 0.001(5) -0.005(5) -0.001(5)
C11 0.033(7) 0.030(7) 0.023(6) 0.003(5) -0.004(5) -0.001(5)
C12 0.033(7) 0.022(6) 0.026(6) 0.011(5) -0.010(5) -0.007(5)
O5 0.020(4) 0.019(4) 0.035(5) -0.004(3) -0.016(3) -0.002(3)
O6 0.025(4) 0.018(4) 0.045(5) -0.008(4) -0.017(4) 0.011(3)
O7 0.020(4) 0.022(4) 0.046(5) 0.006(4) -0.003(4) 0.006(3)
O8 0.016(4) 0.024(4) 0.080(7) 0.007(4) -0.015(4) -0.001(3)
C13 0.024(4) 0.022(4) 0.013(4) 0.000(3) -0.005(3) -0.002(3)
C14 0.042(7) 0.034(7) 0.025(7) 0.010(5) -0.017(6) -0.002(6)
C15 0.018(6) 0.033(7) 0.049(9) 0.004(6) 0.003(6) -0.004(5)
C16 0.021(6) 0.014(5) 0.044(8) -0.007(5) -0.021(5) 0.010(4)
C17 0.043(8) 0.079(11) 0.030(8) -0.009(7) -0.017(6) 0.000(8)
C18 0.071(12) 0.16(2) 0.027(9) 0.002(11) -0.002(8) -0.007(13)
C19 0.041(10) 0.21(3) 0.037(10) 0.014(12) -0.009(8) -0.012(12)
C20 0.023(7) 0.125(16) 0.034(8) -0.001(9) -0.004(6) -0.012(8)
C21 0.024(6) 0.025(6) 0.035(7) -0.005(5) -0.006(5) 0.000(5)
C22 0.026(6) 0.028(6) 0.027(7) -0.013(5) -0.005(5) -0.004(5)
C23 0.023(4) 0.011(4) 0.028(4) -0.005(3) -0.007(3) 0.003(3)
C24 0.019(6) 0.023(6) 0.034(7) 0.007(5) -0.013(5) -0.008(5)
O9 0.023(4) 0.024(4) 0.041(5) -0.010(4) -0.019(4) -0.003(3)
O10 0.090(7) 0.098(7) 0.083(7) -0.018(6) 0.008(6) -0.065(6)
O11 0.019(4) 0.015(4) 0.048(5) -0.003(3) -0.010(4) -0.003(3)
O12 0.046(5) 0.033(5) 0.045(6) 0.006(4) -0.011(4) -0.010(4)
C25 0.041(7) 0.030(6) 0.022(6) -0.001(5) 0.002(5) -0.012(6)
C26 0.018(6) 0.050(8) 0.052(9) -0.011(7) -0.010(5) -0.003(6)
C27 0.030(7) 0.035(7) 0.036(7) -0.007(5) -0.008(5) 0.004(5)
C28 0.019(6) 0.025(6) 0.035(7) -0.006(5) -0.005(5) -0.010(5)
C29 0.030(6) 0.011(5) 0.041(7) 0.001(5) -0.011(5) 0.005(5)
C30 0.026(6) 0.044(8) 0.044(8) 0.009(6) 0.001(6) 0.014(6)
C31 0.053(9) 0.019(6) 0.043(8) 0.004(5) 0.001(6) 0.011(6)
C32 0.049(8) 0.030(6) 0.018(6) 0.007(5) 0.009(5) -0.013(6)
C33 0.028(6) 0.027(6) 0.012(5) -0.001(4) 0.001(4) -0.004(5)
C34 0.028(6) 0.019(5) 0.025(6) 0.001(4) -0.004(5) -0.002(5)
C35 0.044(8) 0.048(8) 0.024(7) -0.001(6) -0.002(6) -0.031(7)
C36 0.040(7) 0.032(7) 0.012(6) -0.011(5) -0.009(5) 0.012(6)
O13 0.050(5) 0.029(4) 0.034(4) -0.014(3) -0.019(3) 0.013(4)
O14 0.027(5) 0.025(5) 0.079(7) -0.005(4) -0.018(4) -0.008(4)
O15 0.039(5) 0.037(5) 0.050(4) -0.001(4) -0.007(4) -0.010(4)
O16 0.035(5) 0.046(5) 0.049(5) -0.001(4) -0.013(4) 0.001(4)
N1 0.031(6) 0.085(10) 0.050(8) 0.001(7) 0.015(5) 0.009(7)
C9 0.025(6) 0.025(6) 0.018(6) 0.000(4) -0.004(5) 0.004(5)
C37 0.072(12) 0.088(13) 0.029(8) -0.020(8) 0.014(8) 0.026(10)
C38 0.056(9) 0.058(9) 0.033(8) -0.004(7) 0.004(7) 0.032(8)
C39 0.044(8) 0.058(9) 0.020(6) 0.008(6) -0.001(5) 0.004(7)
C40 0.036(7) 0.060(9) 0.029(7) 0.007(6) 0.005(6) 0.011(7)
C41 0.047(9) 0.057(9) 0.039(8) 0.003(7) 0.014(7) 0.007(7)
C42 0.050(9) 0.058(9) 0.029(7) 0.009(6) 0.015(6) 0.016(7)
C43 0.040(7) 0.048(8) 0.020(6) -0.009(6) 0.008(5) 0.005(6)
C44 0.063(9) 0.031(7) 0.036(8) -0.002(6) 0.018(7) 0.021(7)
C45 0.043(7) 0.043(7) 0.015(6) 0.002(5) 0.010(5) -0.001(6)
C46 0.059(9) 0.045(8) 0.023(7) 0.001(6) 0.013(6) -0.014(7)
C47 0.035(7) 0.040(8) 0.039(8) 0.003(6) 0.016(6) -0.007(6)
C48 0.032(7) 0.032(7) 0.035(7) -0.003(5) -0.001(5) 0.001(6)
C49 0.039(7) 0.035(7) 0.030(7) -0.002(5) 0.008(6) 0.008(6)
N2 0.046(7) 0.062(8) 0.021(6) -0.003(5) 0.013(5) 0.002(6)
C50 0.087(12) 0.042(8) 0.034(8) 0.000(6) 0.002(8) -0.018(8)
C51 0.056(10) 0.061(10) 0.059(11) 0.012(8) 0.017(8) -0.012(8)
O17 0.066(7) 0.060(7) 0.043(6) 0.018(5) 0.007(5) 0.016(5)

loop_
_atom_type_symbol
_atom_type_description
_atom_type_scat_dispersion_real
_atom_type_scat_dispersion_imag
_atom_type_scat_source
C C 0.0033 0.0016 'International Tables Vol C Tables 4.2.6.8 and 6.1.1.4'
H H 0.0000 0.0000 'International Tables Vol C Tables 4.2.6.8 and 6.1.1.4'
N N 0.0061 0.0033 'International Tables Vol C Tables 4.2.6.8 and 6.1.1.4'
O O 0.0106 0.0060 'International Tables Vol C Tables 4.2.6.8 and 6.1.1.4'
U U -9.6767 9.6646 'International Tables Vol C Tables 4.2.6.8 and 6.1.1.4'

loop_
_geom_angle_atom_site_label_1
_geom_angle_atom_site_label_2
_geom_angle_atom_site_label_3
_geom_angle
_geom_angle_site_symmetry_1
_geom_angle_site_symmetry_3
O13 U1 O12 178.7(4) . .
O13 U1 O5 87.7(3) . .
O12 U1 O5 91.6(3) . .
O13 U1 O9 91.1(3) . .
O12 U1 O9 89.9(3) . .
O5 U1 O9 161.5(3) . .
O13 U1 O6 93.1(3) . 3_766
O12 U1 O6 87.9(4) . 3_766
O5 U1 O6 85.2(2) . 3_766
O9 U1 O6 76.4(3) . 3_766
O13 U1 O1 88.4(3) . .
O12 U1 O1 91.2(3) . .
O5 U1 O1 127.6(2) . .
O9 U1 O1 70.9(3) . .
O6 U1 O1 147.3(2) 3_766 .
O13 U1 O2 90.2(4) . .
O12 U1 O2 88.6(4) . .
O5 U1 O2 75.8(3) . .
O9 U1 O2 122.8(3) . .
O6 U1 O2 160.5(3) 3_766 .
O1 U1 O2 52.0(3) . .
O13 U1 C11 87.6(4) . .
O12 U1 C11 91.5(4) . .
O5 U1 C11 101.6(3) . .
O9 U1 C11 96.8(3) . .
O6 U1 C11 173.2(3) 3_766 .
O1 U1 C11 26.0(3) . .
O2 U1 C11 26.1(3) . .
O15 U2 O16 179.0(4) . .
O15 U2 O3 89.7(4) . .
O16 U2 O3 90.6(4) . .
O15 U2 O14 91.8(4) . 3_776
O16 U2 O14 87.4(4) . 3_776
O3 U2 O14 66.7(3) . 3_776
O15 U2 O4 91.0(3) . .
O16 U2 O4 89.9(3) . .
O3 U2 O4 52.7(2) . .
O14 U2 O4 119.3(3) 3_776 .
O15 U2 O11 88.2(3) . 3_776
O16 U2 O11 90.9(4) . 3_776
O3 U2 O11 118.6(3) . 3_776
O14 U2 O11 52.1(3) 3_776 3_776
O4 U2 O11 171.3(2) . 3_776
O15 U2 O7 90.3(3) . 2_655
O16 U2 O7 90.4(3) . 2_655
O3 U2 O7 121.5(3) . 2_655
O14 U2 O7 171.5(3) 3_776 2_655
O4 U2 O7 68.9(2) . 2_655
O11 U2 O7 119.8(2) 3_776 2_655
O15 U2 O8 87.7(4) . 2_655
O16 U2 O8 92.2(4) . 2_655
O3 U2 O8 173.5(3) . 2_655
O14 U2 O8 119.3(3) 3_776 2_655
O4 U2 O8 121.4(2) . 2_655
O11 U2 O8 67.3(2) 3_776 2_655
O7 U2 O8 52.6(3) 2_655 2_655
O15 U2 C12 90.7(4) . .
O16 U2 C12 90.0(4) . .
O3 U2 C12 26.5(3) . .
O14 U2 C12 93.1(3) 3_776 .
O4 U2 C12 26.2(3) . .
O11 U2 C12 145.1(3) 3_776 .
O7 U2 C12 95.0(3) 2_655 .
O8 U2 C12 147.5(3) 2_655 .
O15 U2 C24 87.3(4) . 2_655
O16 U2 C24 93.0(4) . 2_655
O3 U2 C24 147.4(3) . 2_655
O14 U2 C24 145.8(3) 3_776 2_655
O4 U2 C24 94.9(3) . 2_655
O11 U2 C24 93.7(3) 3_776 2_655
O7 U2 C24 26.2(3) 2_655 2_655
O8 U2 C24 26.5(3) 2_655 2_655
C12 U2 C24 121.1(3) . 2_655
O15 U2 C36 91.0(4) . 3_776
O16 U2 C36 88.1(4) . 3_776
O3 U2 C36 92.2(3) . 3_776
O14 U2 C36 25.5(3) 3_776 3_776
O4 U2 C36 144.8(3) . 3_776
O11 U2 C36 26.6(3) 3_776 3_776
O7 U2 C36 146.3(3) 2_655 3_776
O8 U2 C36 93.8(3) 2_655 3_776
C12 U2 C36 118.6(3) . 3_776
C24 U2 C36 120.3(3) 2_655 3_776
C11 O1 U1 95.5(7) . .
C11 O2 U1 93.7(7) . .
C12 O3 U2 95.5(7) . .
C12 O4 U2 95.7(6) . .
C2 C1 C10 122.2(11) . .
C2 C1 C11 114.9(10) . .
C10 C1 C11 122.9(10) . .
C1 C2 C3 120.3(11) . .
C1 C2 H2A 119.8 . .
C3 C2 H2A 119.8 . .
C4 C3 C2 120.9(10) . .
C4 C3 H3A 119.5 . .
C2 C3 H3A 119.5 . .
C3 C4 C9 120.6(9) . .
C3 C4 C12 115.8(9) . .
C9 C4 C12 123.6(9) . .
C6 C5 C9 121.6(10) . .
C6 C5 H5A 119.2 . .
C9 C5 H5A 119.2 . .
C5 C6 C7 121.0(10) . .
C5 C6 H6A 119.5 . .
C7 C6 H6A 119.5 . .
C8 C7 C6 119.3(11) . .
C8 C7 H7A 120.3 . .
C6 C7 H7A 120.3 . .
C7 C8 C10 124.2(10) . .
C7 C8 H8A 117.9 . .
C10 C8 H8A 117.9 . .
C1 C10 C8 125.6(10) . .
C1 C10 C9 118.1(10) . .
C8 C10 C9 116.1(10) . .
O1 C11 O2 118.4(10) . .
O1 C11 C1 119.1(10) . .
O2 C11 C1 122.4(10) . .
O1 C11 U1 58.5(6) . .
O2 C11 U1 60.2(6) . .
C1 C11 U1 172.3(8) . .
O4 C12 O3 116.1(10) . .
O4 C12 C4 124.4(10) . .
O3 C12 C4 119.6(10) . .
O4 C12 U2 58.1(5) . .
O3 C12 U2 58.0(5) . .
C4 C12 U2 177.5(8) . .
C23 O5 U1 128.7(7) . .
C23 O6 U1 142.8(7) . 3_766
C24 O7 U2 94.5(6) . 2_645
C24 O8 U2 94.2(6) . 2_645
C14 C13 C22 121.1(10) . .
C14 C13 C23 116.6(10) . .
C22 C13 C23 122.2(10) . .
C13 C14 C15 120.6(11) . .
C13 C14 H14A 119.7 . .
C15 C14 H14A 119.7 . .
C16 C15 C14 121.3(12) . .
C16 C15 H15A 119.3 . .
C14 C15 H15A 119.3 . .
C15 C16 C21 120.1(10) . .
C15 C16 C24 121.0(12) . .
C21 C16 C24 118.8(10) . .
C18 C17 C21 121.4(14) . .
C18 C17 H17B 119.3 . .
C21 C17 H17B 119.3 . .
C17 C18 C19 119.5(15) . .
C17 C18 H18A 120.3 . .
C19 C18 H18A 120.3 . .
C20 C19 C18 122.4(15) . .
C20 C19 H19A 118.8 . .
C18 C19 H19A 118.8 . .
C19 C20 C22 118.7(13) . .
C19 C20 H20A 120.7 . .
C22 C20 H20A 120.7 . .
C22 C21 C16 118.6(10) . .
C22 C21 C17 119.6(11) . .
C16 C21 C17 121.8(11) . .
C21 C22 C13 118.3(10) . .
C21 C22 C20 118.5(11) . .
C13 C22 C20 123.2(11) . .
O5 C23 O6 122.2(9) . .
O5 C23 C13 120.2(9) . .
O6 C23 C13 117.5(9) . .
O7 C24 O8 118.4(9) . .
O7 C24 C16 119.5(9) . .
O8 C24 C16 122.1(9) . .
O7 C24 U2 59.3(5) . 2_645
O8 C24 U2 59.4(5) . 2_645
C16 C24 U2 174.3(8) . 2_645
C35 O9 U1 136.2(8) . .
C36 O11 U2 94.8(6) . 3_776
C26 C25 C34 120.4(11) . .
C26 C25 C35 119.0(11) . .
C34 C25 C35 120.6(11) . .
C25 C26 C27 119.8(11) . .
C25 C26 H26A 120.1 . .
C27 C26 H26A 120.1 . .
C28 C27 C26 122.0(12) . .
C28 C27 H27A 119.0 . .
C26 C27 H27A 119.0 . .
C27 C28 C33 119.1(10) . .
C27 C28 C36 114.2(10) . .
C33 C28 C36 126.6(10) . .
C30 C29 C33 121.1(11) . .
C30 C29 H29A 119.5 . .
C33 C29 H29A 119.5 . .
C29 C30 C31 120.2(11) . .
C29 C30 H30A 119.9 . .
C31 C30 H30A 119.9 . .
C32 C31 C30 119.1(11) . .
C32 C31 H31A 120.4 . .
C30 C31 H31A 120.4 . .
C31 C32 C34 121.2(11) . .
C31 C32 H32A 119.4 . .
C34 C32 H32A 119.4 . .
C34 C33 C29 119.6(10) . .
C34 C33 C28 118.3(10) . .
C29 C33 C28 122.1(10) . .
C33 C34 C25 120.3(10) . .
C33 C34 C32 118.8(10) . .
C25 C34 C32 120.8(10) . .
O10 C35 O9 126.0(12) . .
O10 C35 C25 117.9(11) . .
O9 C35 C25 116.0(10) . .
O14 C36 O11 115.9(10) . .
O14 C36 C28 120.2(11) . .
O11 C36 C28 123.8(10) . .
O14 C36 U2 57.4(6) . 3_776
O11 C36 U2 58.6(5) . 3_776
C28 C36 U2 173.2(8) . 3_776
C36 O14 U2 97.1(7) . 3_776
C41 N1 C37 120.7(14) . .
C41 N1 H1A 119.7 . .
C37 N1 H1A 119.7 . .
C4 C9 C5 124.7(9) . .
C4 C9 C10 117.6(9) . .
C5 C9 C10 117.8(9) . .
C38 C37 N1 119.6(15) . .
C38 C37 H37A 120.2 . .
N1 C37 H37A 120.2 . .
C37 C38 C39 121.1(15) . .
C37 C38 H38A 119.5 . .
C39 C38 H38A 119.5 . .
C38 C39 C40 117.1(13) . .
C38 C39 C42 120.6(13) . .
C40 C39 C42 122.2(12) . .
C41 C40 C39 120.4(13) . .
C41 C40 H40A 119.8 . .
C39 C40 H40A 119.8 . .
N1 C41 C40 121.1(14) . .
N1 C41 H41A 119.4 . .
C40 C41 H41A 119.4 . .
C39 C42 C43 114.8(12) . .
C39 C42 H42A 108.6 . .
C43 C42 H42A 108.6 . .
C39 C42 H42B 108.6 . .
C43 C42 H42B 108.6 . .
H42A C42 H42B 107.5 . .
C42 C43 C44 111.7(11) . .
C42 C43 H43A 109.3 . .
C44 C43 H43A 109.3 . .
C42 C43 H43B 109.3 . .
C44 C43 H43B 109.3 . .
H43A C43 H43B 107.9 . .
C45 C44 C43 115.9(11) . .
C45 C44 H44A 108.3 . .
C43 C44 H44A 108.3 . .
C45 C44 H44B 108.3 . .
C43 C44 H44B 108.3 . .
H44A C44 H44B 107.4 . .
C49 C45 C46 113.5(12) . .
C49 C45 C44 124.5(12) . .
C46 C45 C44 122.0(13) . .
C47 C46 C45 124.9(14) . .
C47 C46 H46A 117.5 . .
C45 C46 H46A 117.5 . .
N2 C47 C46 118.4(13) . .
N2 C47 H47A 120.8 . .
C46 C47 H47A 120.8 . .
N2 C48 C49 119.3(12) . .
N2 C48 H48A 120.3 . .
C49 C48 H48A 120.3 . .
C45 C49 C48 122.0(12) . .
C45 C49 H49A 119.0 . .
C48 C49 H49A 119.0 . .
C47 N2 C48 121.9(12) . .
C47 N2 H2B 119.1 . .
C48 N2 H2B 119.1 . .
C51 C50 H50A 109.5 . .
C51 C50 H50B 109.5 . .
H50A C50 H50B 109.5 . .
C51 C50 H50C 109.5 . .
H50A C50 H50C 109.5 . .
H50B C50 H50C 109.5 . .
O17 C51 C50 115.4(12) . .
O17 C51 H51A 108.4 . .
C50 C51 H51A 108.4 . .
O17 C51 H51B 108.4 . .
C50 C51 H51B 108.4 . .
H51A C51 H51B 107.5 . .
C51 O17 H17A 109.5 . .

loop_
_geom_bond_atom_site_label_1
_geom_bond_atom_site_label_2
_geom_bond_distance
_geom_bond_site_symmetry_2
U1 O13 1.698(9) .
U1 O12 1.779(9) .
U1 O5 2.313(7) .
U1 O9 2.317(7) .
U1 O6 2.335(7) 3_766
U1 O1 2.436(8) .
U1 O2 2.472(8) .
U1 C11 2.842(11) .
U2 O15 1.721(10) .
U2 O16 1.746(10) .
U2 O3 2.436(7) .
U2 O14 2.439(8) 3_776
U2 O4 2.441(7) .
U2 O11 2.460(7) 3_776
U2 O7 2.479(7) 2_655
U2 O8 2.479(7) 2_655
U2 C12 2.860(11) .
U2 C24 2.874(10) 2_655
U2 C36 2.872(12) 3_776
O1 C11 1.250(13) .
O2 C11 1.253(14) .
O3 C12 1.282(13) .
O4 C12 1.268(13) .
C1 C2 1.356(15) .
C1 C10 1.399(15) .
C1 C11 1.530(16) .
C2 C3 1.384(15) .
C2 H2A 0.9300 .
C3 C4 1.371(15) .
C3 H3A 0.9300 .
C4 C9 1.428(14) .
C4 C12 1.491(14) .
C5 C6 1.346(15) .
C5 C9 1.438(14) .
C5 H5A 0.9300 .
C6 C7 1.381(15) .
C6 H6A 0.9300 .
C7 C8 1.361(16) .
C7 H7A 0.9300 .
C8 C10 1.402(15) .
C8 H8A 0.9300 .
C10 C9 1.452(15) .
O5 C23 1.266(13) .
O6 C23 1.277(13) .
O7 C24 1.272(13) .
O8 C24 1.284(13) .
C13 C14 1.310(17) .
C13 C22 1.430(15) .
C13 C23 1.492(14) .
C14 C15 1.416(16) .
C14 H14A 0.9300 .
C15 C16 1.332(17) .
C15 H15A 0.9300 .
C16 C21 1.421(17) .
C16 C24 1.473(14) .
C17 C18 1.36(2) .
C17 C21 1.428(17) .
C17 H17B 0.9300 .
C18 C19 1.40(2) .
C18 H18A 0.9300 .
C19 C20 1.39(2) .
C19 H19A 0.9300 .
C20 C22 1.448(18) .
C20 H20A 0.9300 .
C21 C22 1.417(15) .
O9 C35 1.254(14) .
O10 C35 1.231(16) .
O11 C36 1.291(13) .
C25 C26 1.349(17) .
C25 C34 1.414(16) .
C25 C35 1.518(16) .
C26 C27 1.385(17) .
C26 H26A 0.9300 .
C27 C28 1.364(15) .
C27 H27A 0.9300 .
C28 C33 1.433(15) .
C28 C36 1.479(15) .
C29 C30 1.380(16) .
C29 C33 1.393(15) .
C29 H29A 0.9300 .
C30 C31 1.413(18) .
C30 H30A 0.9300 .
C31 C32 1.359(17) .
C31 H31A 0.9300 .
C32 C34 1.437(15) .
C32 H32A 0.9300 .
C33 C34 1.386(15) .
C36 O14 1.246(13) .
N1 C41 1.322(17) .
N1 C37 1.37(2) .
N1 H1A 0.8600 .
C37 C38 1.36(2) .
C37 H37A 0.9300 .
C38 C39 1.395(18) .
C38 H38A 0.9300 .
C39 C40 1.389(19) .
C39 C42 1.498(19) .
C40 C41 1.374(19) .
C40 H40A 0.9300 .
C41 H41A 0.9300 .
C42 C43 1.513(17) .
C42 H42A 0.9700 .
C42 H42B 0.9700 .
C43 C44 1.549(19) .
C43 H43A 0.9700 .
C43 H43B 0.9700 .
C44 C45 1.467(17) .
C44 H44A 0.9700 .
C44 H44B 0.9700 .
C45 C49 1.368(17) .
C45 C46 1.391(18) .
C46 C47 1.325(18) .
C46 H46A 0.9300 .
C47 N2 1.324(16) .
C47 H47A 0.9300 .
C48 N2 1.326(16) .
C48 C49 1.376(16) .
C48 H48A 0.9300 .
C49 H49A 0.9300 .
N2 H2B 0.8600 .
C50 C51 1.47(2) .
C50 H50A 0.9600 .
C50 H50B 0.9600 .
C50 H50C 0.9600 .
C51 O17 1.416(17) .
C51 H51A 0.9700 .
C51 H51B 0.9700 .
O17 H17A 0.8200 .

loop_
_platon_squeeze_void_nr
_platon_squeeze_void_average_x
_platon_squeeze_void_average_y
_platon_squeeze_void_average_z
_platon_squeeze_void_volume
_platon_squeeze_void_count_electrons
_platon_squeeze_void_content
1 0.000 0.500 0.000 357 179 ' '
2 1.000 1.000 0.500 357 178 ' '
